data_7022183
loop_
_publ_author_name
'Lehmann, Ulrike'
'Lach, Jochen'
'Loose, Claudia'
'Hahn, Torsten'
'Kersting, Berthold'
'Kortus, Jens'

_publ_section_title
;
 Binuclear nickel complexes with an edge sharing bis(square-pyramidal)
 N3Ni(\m-S2)NiN3 core: synthesis, characterization, crystal structure and
 magnetic properties.
;
_journal_issue 4
_journal_name_full 'Dalton transactions (Cambridge, England : 2003)'
_journal_page_first 987
_journal_page_last 996
_journal_paper_doi 10.1039/c2dt31973j
_journal_volume 42
_journal_year 2013
_chemical_compound_source
;
Crystals were obtained by recrystallization from MeCN/MeOH.
;
_chemical_formula_structural
;
[Ni2L2][BPh4]2(MeOH)
;
_chemical_formula_sum 'C85 H104 B2 N6 Ni2 O S2'
_chemical_formula_weight 1428.90
_chemical_name_systematic
;
?
;
_space_group_IT_number 62
_symmetry_cell_setting orthorhombic
_symmetry_space_group_name_Hall '-P 2ac 2n'
_symmetry_space_group_name_H-M 'P n m a'
_atom_sites_solution_hydrogens constr
_atom_sites_solution_primary direct
_atom_sites_solution_secondary difmap
_audit_creation_method SHELXL-97
_cell_angle_alpha 90.00
_cell_angle_beta 90.00
_cell_angle_gamma 90.00
_cell_formula_units_Z 4
_cell_length_a 16.917(3)
_cell_length_b 23.635(5)
_cell_length_c 19.856(4)
_cell_measurement_temperature 200(2)
_cell_volume 7939(3)
_computing_cell_refinement 'STOE X-Area'
_computing_data_collection 'STOE X-Area'
_computing_data_reduction 'STOE X-Area'
_computing_molecular_graphics 'ORTEP-3 for Windows (Farrugia, 1997)'
_computing_structure_refinement 'SHELXL-97 (Sheldrick, 1997)'
_computing_structure_solution 'SHELXS-97 (Sheldrick, 1997)'
_diffrn_ambient_temperature 200(2)
_diffrn_measured_fraction_theta_full 0.998
_diffrn_measured_fraction_theta_max 0.998
_diffrn_measurement_device_type 'STOE IPDS-2T'
_diffrn_measurement_method hemisphere
_diffrn_radiation_monochromator graphite
_diffrn_radiation_source 'fine-focus sealed tube'
_diffrn_radiation_type MoK\a
_diffrn_radiation_wavelength 0.71073
_diffrn_reflns_av_R_equivalents 0.1091
_diffrn_reflns_av_sigmaI/netI 0.1178
_diffrn_reflns_limit_h_max 20
_diffrn_reflns_limit_h_min -17
_diffrn_reflns_limit_k_max 28
_diffrn_reflns_limit_k_min -26
_diffrn_reflns_limit_l_max 23
_diffrn_reflns_limit_l_min -20
_diffrn_reflns_number 25062
_diffrn_reflns_theta_full 25.00
_diffrn_reflns_theta_max 25.00
_diffrn_reflns_theta_min 3.13
_exptl_absorpt_coefficient_mu 0.575
_exptl_absorpt_correction_T_max 0.9718
_exptl_absorpt_correction_T_min 0.9036
_exptl_absorpt_correction_type empirical
_exptl_absorpt_process_details STOE-X-AREA
_exptl_crystal_colour green
_exptl_crystal_density_diffrn 1.196
_exptl_crystal_density_method 'not measured'
_exptl_crystal_description block
_exptl_crystal_F_000 3048
_exptl_crystal_size_max 0.18
_exptl_crystal_size_mid 0.11
_exptl_crystal_size_min 0.05
_refine_diff_density_max 0.682
_refine_diff_density_min -0.246
_refine_diff_density_rms 0.066
_refine_ls_extinction_coef 0.00041(14)
_refine_ls_extinction_expression Fc^*^=kFc[1+0.001xFc^2^\l^3^/sin(2\q)]^-1/4^
_refine_ls_extinction_method SHELXL
_refine_ls_goodness_of_fit_ref 0.906
_refine_ls_hydrogen_treatment mixed
_refine_ls_matrix_type full
_refine_ls_number_parameters 457
_refine_ls_number_reflns 7156
_refine_ls_number_restraints 0
_refine_ls_restrained_S_all 0.906
_refine_ls_R_factor_all 0.1304
_refine_ls_R_factor_gt 0.0592
_refine_ls_shift/su_max 0.001
_refine_ls_shift/su_mean 0.000
_refine_ls_structure_factor_coef Fsqd
_refine_ls_weighting_details 'calc w=1/[\s^2^(Fo^2^)+(0.0597P)^2^+0.0000P] where P=(Fo^2^+2Fc^2^)/3'
_refine_ls_weighting_scheme calc
_refine_ls_wR_factor_gt 0.1188
_refine_ls_wR_factor_ref 0.1393
_reflns_number_gt 3725
_reflns_number_total 7156
_reflns_threshold_expression >2sigma(I)
_cod_data_source_file c2dt31973j.txt
_cod_data_source_block 5
_cod_original_sg_symbol_H-M Pnma
_cod_database_code 7022183

loop_
_symmetry_equiv_pos_as_xyz
'x, y, z'
'-x+1/2, -y, z+1/2'
'-x, y+1/2, -z'
'x+1/2, -y+1/2, -z+1/2'
'-x, -y, -z'
'x-1/2, y, -z-1/2'
'x, -y-1/2, z'
'-x-1/2, y-1/2, z-1/2'

loop_
_atom_site_label
_atom_site_type_symbol
_atom_site_fract_x
_atom_site_fract_y
_atom_site_fract_z
_atom_site_U_iso_or_equiv
_atom_site_adp_type
_atom_site_occupancy
_atom_site_symmetry_multiplicity
_atom_site_calc_flag
_atom_site_refinement_flags
O1 O -0.0298(16) 0.7000(10) 0.1356(14) 0.286(11) Uiso 0.50 1 d P
H1B H 0.0168 0.6906 0.1375 0.429 Uiso 0.50 1 d PR
C59 C -0.0740(16) 0.6586(11) 0.0904(13) 0.187(10) Uiso 0.50 1 d P
H59A H -0.1270 0.6541 0.1069 0.280 Uiso 0.50 1 d PR
H59B H -0.0478 0.6225 0.0904 0.280 Uiso 0.50 1 d PR
H59C H -0.0755 0.6733 0.0453 0.280 Uiso 0.50 1 d PR
Ni1 Ni 0.28904(3) 0.67821(2) 0.07127(3) 0.03411(17) Uani 1 1 d .
S1 S 0.18533(9) 0.7500 0.09581(9) 0.0402(4) Uani 1 2 d S
S2 S 0.33415(9) 0.7500 0.00227(9) 0.0341(4) Uani 1 2 d S
N1 N 0.2190(2) 0.62736(15) 0.0144(2) 0.0407(10) Uani 1 1 d .
H1A H 0.2351 0.6319 -0.0301 0.049 Uiso 1 1 calc R
N2 N 0.2686(2) 0.63462(17) 0.1585(2) 0.0440(10) Uani 1 1 d .
H2 H 0.2198 0.6470 0.1741 0.053 Uiso 1 1 calc R
N3 N 0.3976(2) 0.63769(15) 0.0676(2) 0.0349(9) Uani 1 1 d .
H3A H 0.3874 0.5994 0.0742 0.042 Uiso 1 1 calc R
C1 C 0.1375(4) 0.7500 0.0156(3) 0.0365(16) Uani 1 2 d S
C2 C 0.1163(2) 0.69914(19) -0.0152(3) 0.0370(12) Uani 1 1 d .
C3 C 0.0771(3) 0.6998(2) -0.0771(3) 0.0419(12) Uani 1 1 d .
H3B H 0.0634 0.6647 -0.0974 0.050 Uiso 1 1 calc R
C4 C 0.0571(3) 0.7500 -0.1106(4) 0.0374(16) Uani 1 2 d S
C7 C 0.0131(4) 0.7500 -0.1768(4) 0.0429(18) Uani 1 2 d S
C8 C 0.0339(4) 0.6977(2) -0.2188(3) 0.0626(16) Uani 1 1 d .
H8A H 0.0046 0.6988 -0.2614 0.094 Uiso 1 1 calc R
H8B H 0.0197 0.6634 -0.1938 0.094 Uiso 1 1 calc R
H8C H 0.0908 0.6975 -0.2282 0.094 Uiso 1 1 calc R
C9 C -0.0761(4) 0.7500 -0.1620(5) 0.083(3) Uani 1 2 d S
H9A H -0.1055 0.7500 -0.2046 0.125 Uiso 1 2 calc SR
H9B H -0.0899 0.7839 -0.1360 0.125 Uiso 0.50 1 calc PR
H9C H -0.0899 0.7161 -0.1360 0.125 Uiso 0.50 1 calc PR
C11 C 0.1330(3) 0.6432(2) 0.0170(3) 0.0447(13) Uani 1 1 d .
H11A H 0.1017 0.6136 -0.0061 0.054 Uiso 1 1 calc R
H11B H 0.1158 0.6445 0.0646 0.054 Uiso 1 1 calc R
C12 C 0.2280(3) 0.5658(2) 0.0306(3) 0.0488(14) Uani 1 1 d .
H12A H 0.2835 0.5544 0.0221 0.059 Uiso 1 1 calc R
H12B H 0.1939 0.5436 0.0000 0.059 Uiso 1 1 calc R
C13 C 0.2070(3) 0.5514(2) 0.1024(3) 0.0534(14) Uani 1 1 d .
H13A H 0.1541 0.5673 0.1121 0.064 Uiso 1 1 calc R
H13B H 0.2028 0.5097 0.1062 0.064 Uiso 1 1 calc R
C14 C 0.2633(3) 0.5719(2) 0.1555(3) 0.0521(14) Uani 1 1 d .
H14A H 0.2459 0.5575 0.1999 0.062 Uiso 1 1 calc R
H14B H 0.3165 0.5563 0.1462 0.062 Uiso 1 1 calc R
C15 C 0.3279(3) 0.6538(3) 0.2095(3) 0.0543(14) Uani 1 1 d .
H15A H 0.3133 0.6381 0.2540 0.065 Uiso 1 1 calc R
H15B H 0.3258 0.6956 0.2128 0.065 Uiso 1 1 calc R
C16 C 0.4128(3) 0.6359(2) 0.1929(3) 0.0516(14) Uani 1 1 d .
H16A H 0.4477 0.6496 0.2295 0.062 Uiso 1 1 calc R
H16B H 0.4152 0.5941 0.1931 0.062 Uiso 1 1 calc R
C17 C 0.4460(3) 0.6566(2) 0.1266(2) 0.0437(13) Uani 1 1 d .
H17A H 0.4483 0.6985 0.1272 0.052 Uiso 1 1 calc R
H17B H 0.5007 0.6423 0.1214 0.052 Uiso 1 1 calc R
C18 C 0.4408(3) 0.64214(19) 0.0017(3) 0.0385(11) Uani 1 1 d .
H18A H 0.4030 0.6352 -0.0354 0.046 Uiso 1 1 calc R
H18B H 0.4816 0.6121 -0.0002 0.046 Uiso 1 1 calc R
C19 C 0.4804(3) 0.69882(19) -0.0097(2) 0.0347(11) Uani 1 1 d .
C20 C 0.4388(4) 0.7500 -0.0055(3) 0.0311(15) Uani 1 2 d S
C23 C 0.6012(4) 0.7500 -0.0367(4) 0.0386(16) Uani 1 2 d S
C24 C 0.5606(3) 0.7001(2) -0.0258(2) 0.0367(11) Uani 1 1 d .
H24 H 0.5884 0.6653 -0.0295 0.044 Uiso 1 1 calc R
C25 C 0.6870(3) 0.7500 -0.0628(4) 0.0410(17) Uani 1 2 d S
C26 C 0.7326(4) 0.6984(3) -0.0405(5) 0.106(3) Uani 1 1 d .
H26A H 0.7350 0.6975 0.0088 0.160 Uiso 1 1 calc R
H26B H 0.7863 0.7001 -0.0588 0.160 Uiso 1 1 calc R
H26C H 0.7060 0.6643 -0.0569 0.160 Uiso 1 1 calc R
C27 C 0.6845(6) 0.7500 -0.1383(5) 0.130(6) Uani 1 2 d S
H27A H 0.6551 0.7832 -0.1541 0.195 Uiso 0.50 1 calc PR
H27B H 0.6583 0.7155 -0.1541 0.195 Uiso 0.50 1 calc PR
H27C H 0.7386 0.7513 -0.1560 0.195 Uiso 1 2 calc SR
B B 0.0738(4) 0.4853(2) 0.2897(3) 0.0418(14) Uani 1 1 d .
C35 C 0.1096(3) 0.5489(2) 0.3024(3) 0.0454(13) Uani 1 1 d .
C36 C 0.1523(3) 0.5618(2) 0.3611(3) 0.0590(16) Uani 1 1 d .
H36 H 0.1628 0.5320 0.3920 0.071 Uiso 1 1 calc R
C37 C 0.1801(4) 0.6154(3) 0.3763(4) 0.082(2) Uani 1 1 d .
H37 H 0.2092 0.6215 0.4165 0.098 Uiso 1 1 calc R
C38 C 0.1657(4) 0.6592(3) 0.3338(5) 0.088(2) Uani 1 1 d .
H38 H 0.1842 0.6960 0.3446 0.105 Uiso 1 1 calc R
C39 C 0.1239(4) 0.6502(3) 0.2748(4) 0.070(2) Uani 1 1 d .
H39 H 0.1135 0.6807 0.2450 0.084 Uiso 1 1 calc R
C40 C 0.0970(3) 0.5953(2) 0.2596(3) 0.0547(15) Uani 1 1 d .
H41 H 0.0692 0.5894 0.2186 0.066 Uiso 1 1 calc R
C41 C 0.1373(3) 0.4366(2) 0.3149(2) 0.0407(12) Uani 1 1 d .
C42 C 0.2191(3) 0.4428(2) 0.3137(3) 0.0569(14) Uani 1 1 d .
H42 H 0.2402 0.4790 0.3032 0.068 Uiso 1 1 calc R
C43 C 0.2721(3) 0.3987(3) 0.3272(3) 0.0647(17) Uani 1 1 d .
H43 H 0.3275 0.4051 0.3264 0.078 Uiso 1 1 calc R
C44 C 0.2423(4) 0.3454(3) 0.3417(3) 0.0656(17) Uani 1 1 d .
H44 H 0.2772 0.3147 0.3502 0.079 Uiso 1 1 calc R
C45 C 0.1620(4) 0.3374(2) 0.3437(3) 0.0573(15) Uani 1 1 d .
H45 H 0.1413 0.3010 0.3536 0.069 Uiso 1 1 calc R
C46 C 0.1103(3) 0.3823(2) 0.3312(3) 0.0458(13) Uani 1 1 d .
H46 H 0.0550 0.3757 0.3338 0.055 Uiso 1 1 calc R
C47 C -0.0084(3) 0.47778(18) 0.3333(3) 0.0400(12) Uani 1 1 d .
C48 C -0.0712(3) 0.4431(2) 0.3122(3) 0.0480(13) Uani 1 1 d .
H48 H -0.0692 0.4272 0.2683 0.058 Uiso 1 1 calc R
C49 C -0.1365(3) 0.4310(2) 0.3527(3) 0.0509(14) Uani 1 1 d .
H49 H -0.1777 0.4077 0.3358 0.061 Uiso 1 1 calc R
C50 C -0.1417(3) 0.4525(2) 0.4169(3) 0.0505(14) Uani 1 1 d .
H50 H -0.1856 0.4437 0.4448 0.061 Uiso 1 1 calc R
C51 C -0.0816(3) 0.4875(2) 0.4402(3) 0.0469(13) Uani 1 1 d .
H51 H -0.0844 0.5030 0.4844 0.056 Uiso 1 1 calc R
C52 C -0.0170(3) 0.5000(2) 0.3987(3) 0.0449(13) Uani 1 1 d .
H52 H 0.0229 0.5246 0.4154 0.054 Uiso 1 1 calc R
C53 C 0.0569(3) 0.4733(2) 0.2096(3) 0.0452(13) Uani 1 1 d .
C54 C 0.1015(3) 0.4362(2) 0.1702(3) 0.0503(14) Uani 1 1 d .
H54 H 0.1446 0.4170 0.1906 0.060 Uiso 1 1 calc R
C55 C 0.0858(4) 0.4263(3) 0.1029(3) 0.0674(18) Uani 1 1 d .
H55 H 0.1178 0.4007 0.0781 0.081 Uiso 1 1 calc R
C56 C 0.0238(5) 0.4535(3) 0.0722(4) 0.079(2) Uani 1 1 d .
H56 H 0.0135 0.4470 0.0258 0.094 Uiso 1 1 calc R
C57 C -0.0230(4) 0.4896(4) 0.1078(4) 0.082(2) Uani 1 1 d .
H57 H -0.0658 0.5085 0.0865 0.098 Uiso 1 1 calc R
C58 C -0.0072(4) 0.4986(3) 0.1757(3) 0.0670(17) Uani 1 1 d .
H58 H -0.0412 0.5229 0.2005 0.080 Uiso 1 1 calc R

loop_
_atom_site_aniso_label
_atom_site_aniso_U_11
_atom_site_aniso_U_22
_atom_site_aniso_U_33
_atom_site_aniso_U_23
_atom_site_aniso_U_13
_atom_site_aniso_U_12
Ni1 0.0285(3) 0.0344(3) 0.0394(3) 0.0036(3) 0.0006(3) -0.0010(3)
S1 0.0299(9) 0.0456(10) 0.0450(11) 0.000 0.0011(7) 0.000
S2 0.0302(8) 0.0297(9) 0.0424(10) 0.000 0.0042(8) 0.000
N1 0.042(2) 0.032(2) 0.048(2) 0.0064(19) 0.000(2) -0.0018(18)
N2 0.032(2) 0.049(3) 0.051(3) 0.012(2) 0.0074(19) 0.0067(18)
N3 0.038(2) 0.032(2) 0.035(2) 0.0016(19) 0.0000(19) -0.0031(16)
C1 0.030(3) 0.043(4) 0.036(4) 0.000 -0.010(3) 0.000
C2 0.022(2) 0.038(3) 0.051(3) 0.004(2) -0.001(2) -0.0025(19)
C3 0.036(2) 0.038(3) 0.052(3) 0.001(3) -0.001(3) -0.004(2)
C4 0.019(3) 0.040(4) 0.053(5) 0.000 0.003(3) 0.000
C7 0.031(4) 0.050(4) 0.048(5) 0.000 -0.001(3) 0.000
C8 0.082(4) 0.052(3) 0.054(4) -0.011(3) -0.012(3) 0.000(3)
C9 0.031(4) 0.136(9) 0.083(7) 0.000 -0.010(4) 0.000
C11 0.031(3) 0.041(3) 0.062(4) 0.009(3) -0.011(2) -0.004(2)
C12 0.042(3) 0.035(3) 0.069(4) 0.008(3) -0.009(3) -0.005(2)
C13 0.045(3) 0.038(3) 0.078(4) 0.021(3) 0.003(3) -0.004(3)
C14 0.049(3) 0.051(3) 0.057(4) 0.023(3) 0.006(3) 0.001(2)
C15 0.055(3) 0.067(4) 0.040(3) 0.007(3) 0.003(3) 0.009(3)
C16 0.046(3) 0.063(4) 0.045(3) 0.008(3) -0.003(3) 0.007(3)
C17 0.044(3) 0.045(3) 0.042(3) 0.003(2) -0.004(2) 0.004(2)
C18 0.038(3) 0.033(3) 0.044(3) 0.002(2) 0.008(2) 0.000(2)
C19 0.037(3) 0.031(2) 0.036(3) 0.000(2) 0.006(2) -0.001(2)
C20 0.030(3) 0.033(4) 0.030(4) 0.000 0.007(3) 0.000
C23 0.038(4) 0.031(4) 0.047(4) 0.000 0.007(3) 0.000
C24 0.029(2) 0.036(3) 0.045(3) 0.000(2) 0.010(2) 0.005(2)
C25 0.030(3) 0.037(4) 0.057(5) 0.000 0.011(3) 0.000
C26 0.046(4) 0.076(5) 0.198(9) 0.051(5) 0.033(4) 0.020(3)
C27 0.048(6) 0.288(18) 0.055(6) 0.000 0.023(5) 0.000
B 0.047(3) 0.038(3) 0.040(3) -0.002(3) 0.001(3) -0.003(3)
C35 0.047(3) 0.042(3) 0.048(3) -0.002(3) 0.010(3) -0.004(2)
C36 0.059(4) 0.058(4) 0.060(4) -0.010(3) 0.002(3) -0.016(3)
C37 0.086(5) 0.069(5) 0.090(6) -0.027(4) 0.009(4) -0.024(4)
C38 0.086(5) 0.055(4) 0.123(7) -0.029(5) 0.043(5) -0.020(4)
C39 0.072(4) 0.044(4) 0.094(6) 0.012(4) 0.050(4) 0.008(3)
C40 0.053(3) 0.041(3) 0.070(4) -0.003(3) 0.027(3) 0.005(3)
C41 0.044(3) 0.044(3) 0.034(3) -0.004(2) 0.001(2) 0.002(2)
C42 0.053(3) 0.054(3) 0.064(4) 0.008(3) 0.000(3) 0.000(3)
C43 0.045(3) 0.084(5) 0.065(4) 0.007(4) -0.003(3) 0.008(3)
C44 0.066(4) 0.066(4) 0.064(4) 0.005(3) -0.001(3) 0.025(3)
C45 0.072(4) 0.051(4) 0.050(4) 0.003(3) -0.001(3) 0.010(3)
C46 0.050(3) 0.043(3) 0.044(3) -0.002(3) -0.002(3) 0.006(2)
C47 0.050(3) 0.028(3) 0.042(3) 0.003(2) -0.002(2) 0.003(2)
C48 0.050(3) 0.041(3) 0.053(3) -0.011(3) -0.001(3) -0.002(2)
C49 0.042(3) 0.045(3) 0.066(4) 0.000(3) -0.001(3) -0.001(2)
C50 0.048(3) 0.045(3) 0.058(4) 0.004(3) 0.013(3) 0.003(2)
C51 0.052(3) 0.043(3) 0.046(3) 0.003(3) 0.001(3) 0.010(2)
C52 0.048(3) 0.044(3) 0.043(3) 0.001(3) -0.006(3) 0.003(2)
C53 0.056(3) 0.041(3) 0.039(3) 0.005(2) -0.005(3) -0.010(3)
C54 0.069(4) 0.041(3) 0.040(3) -0.004(3) 0.004(3) -0.018(3)
C55 0.100(5) 0.059(4) 0.043(4) -0.004(3) 0.011(4) -0.037(4)
C56 0.107(6) 0.088(5) 0.042(4) 0.006(4) -0.013(4) -0.057(5)
C57 0.074(5) 0.117(6) 0.054(4) 0.024(4) -0.025(4) -0.023(4)
C58 0.068(4) 0.078(4) 0.055(4) 0.011(4) -0.007(3) -0.012(3)

loop_
_atom_type_symbol
_atom_type_description
_atom_type_scat_dispersion_real
_atom_type_scat_dispersion_imag
_atom_type_scat_source
C C 0.0033 0.0016 'International Tables Vol C Tables 4.2.6.8 and 6.1.1.4'
H H 0.0000 0.0000 'International Tables Vol C Tables 4.2.6.8 and 6.1.1.4'
B B 0.0013 0.0007 'International Tables Vol C Tables 4.2.6.8 and 6.1.1.4'
N N 0.0061 0.0033 'International Tables Vol C Tables 4.2.6.8 and 6.1.1.4'
S S 0.1246 0.1234 'International Tables Vol C Tables 4.2.6.8 and 6.1.1.4'
Ni Ni 0.3393 1.1124 'International Tables Vol C Tables 4.2.6.8 and 6.1.1.4'
O O 0.0106 0.0060 'International Tables Vol C Tables 4.2.6.8 and 6.1.1.4'

loop_
_geom_angle_atom_site_label_1
_geom_angle_atom_site_label_2
_geom_angle_atom_site_label_3
_geom_angle
_geom_angle_site_symmetry_1
_geom_angle_site_symmetry_3
C59 O1 H1B 108.9 . .
O1 C59 H59A 109.1 . .
O1 C59 H59B 110.1 . .
H59A C59 H59B 109.5 . .
O1 C59 H59C 109.2 . .
H59A C59 H59C 109.5 . .
H59B C59 H59C 109.5 . .
N1 Ni1 N2 94.28(16) . .
N1 Ni1 N3 102.94(15) . .
N2 Ni1 N3 86.93(15) . .
N1 Ni1 S2 107.30(12) . .
N2 Ni1 S2 158.14(13) . .
N3 Ni1 S2 91.49(11) . .
N1 Ni1 S1 95.81(12) . .
N2 Ni1 S1 93.36(12) . .
N3 Ni1 S1 161.18(11) . .
S2 Ni1 S1 81.28(5) . .
C1 S1 Ni1 98.34(17) . 7_575
C1 S1 Ni1 98.34(17) . .
Ni1 S1 Ni1 85.96(6) 7_575 .
C20 S2 Ni1 112.37(14) . 7_575
C20 S2 Ni1 112.37(14) . .
Ni1 S2 Ni1 94.50(7) 7_575 .
C12 N1 C11 109.5(4) . .
C12 N1 Ni1 113.3(3) . .
C11 N1 Ni1 113.5(3) . .
C12 N1 H1A 106.7 . .
C11 N1 H1A 106.7 . .
Ni1 N1 H1A 106.7 . .
C14 N2 C15 111.7(4) . .
C14 N2 Ni1 118.6(3) . .
C15 N2 Ni1 107.9(3) . .
C14 N2 H2 105.9 . .
C15 N2 H2 105.9 . .
Ni1 N2 H2 105.9 . .
C17 N3 C18 113.2(3) . .
C17 N3 Ni1 108.6(3) . .
C18 N3 Ni1 115.5(3) . .
C17 N3 H3A 106.3 . .
C18 N3 H3A 106.3 . .
Ni1 N3 H3A 106.3 . .
C2 C1 C2 118.9(6) 7_575 .
C2 C1 S1 120.5(3) 7_575 .
C2 C1 S1 120.5(3) . .
C3 C2 C1 119.9(5) . .
C3 C2 C11 118.4(4) . .
C1 C2 C11 121.7(4) . .
C2 C3 C4 122.8(5) . .
C2 C3 H3B 118.6 . .
C4 C3 H3B 118.6 . .
C3 C4 C3 115.7(6) 7_575 .
C3 C4 C7 122.1(3) 7_575 .
C3 C4 C7 122.1(3) . .
C4 C7 C8 111.2(4) . .
C4 C7 C8 111.2(4) . 7_575
C8 C7 C8 107.5(6) . 7_575
C4 C7 C9 108.5(6) . .
C8 C7 C9 109.2(4) . .
C8 C7 C9 109.2(4) 7_575 .
C7 C8 H8A 109.5 . .
C7 C8 H8B 109.5 . .
H8A C8 H8B 109.5 . .
C7 C8 H8C 109.5 . .
H8A C8 H8C 109.5 . .
H8B C8 H8C 109.5 . .
C7 C9 H9A 109.5 . .
C7 C9 H9B 109.5 . .
H9A C9 H9B 109.5 . .
C7 C9 H9C 109.5 . .
H9A C9 H9C 109.5 . .
H9B C9 H9C 109.5 . .
C2 C11 N1 112.9(4) . .
C2 C11 H11A 109.0 . .
N1 C11 H11A 109.0 . .
C2 C11 H11B 109.0 . .
N1 C11 H11B 109.0 . .
H11A C11 H11B 107.8 . .
N1 C12 C13 113.5(4) . .
N1 C12 H12A 108.9 . .
C13 C12 H12A 108.9 . .
N1 C12 H12B 108.9 . .
C13 C12 H12B 108.9 . .
H12A C12 H12B 107.7 . .
C14 C13 C12 116.1(4) . .
C14 C13 H13A 108.3 . .
C12 C13 H13A 108.3 . .
C14 C13 H13B 108.3 . .
C12 C13 H13B 108.3 . .
H13A C13 H13B 107.4 . .
N2 C14 C13 112.9(4) . .
N2 C14 H14A 109.0 . .
C13 C14 H14A 109.0 . .
N2 C14 H14B 109.0 . .
C13 C14 H14B 109.0 . .
H14A C14 H14B 107.8 . .
N2 C15 C16 113.6(4) . .
N2 C15 H15A 108.8 . .
C16 C15 H15A 108.8 . .
N2 C15 H15B 108.8 . .
C16 C15 H15B 108.8 . .
H15A C15 H15B 107.7 . .
C17 C16 C15 116.5(4) . .
C17 C16 H16A 108.2 . .
C15 C16 H16A 108.2 . .
C17 C16 H16B 108.2 . .
C15 C16 H16B 108.2 . .
H16A C16 H16B 107.3 . .
N3 C17 C16 112.4(4) . .
N3 C17 H17A 109.1 . .
C16 C17 H17A 109.1 . .
N3 C17 H17B 109.1 . .
C16 C17 H17B 109.1 . .
H17A C17 H17B 107.9 . .
N3 C18 C19 114.0(4) . .
N3 C18 H18A 108.7 . .
C19 C18 H18A 108.7 . .
N3 C18 H18B 108.7 . .
C19 C18 H18B 108.7 . .
H18A C18 H18B 107.6 . .
C24 C19 C20 118.9(4) . .
C24 C19 C18 118.9(4) . .
C20 C19 C18 122.1(4) . .
C19 C20 C19 119.2(6) 7_575 .
C19 C20 S2 120.4(3) 7_575 .
C19 C20 S2 120.4(3) . .
C24 C23 C24 117.2(6) 7_575 .
C24 C23 C25 121.4(3) 7_575 .
C24 C23 C25 121.4(3) . .
C23 C24 C19 122.6(5) . .
C23 C24 H24 118.7 . .
C19 C24 H24 118.7 . .
C27 C25 C26 107.9(5) . 7_575
C27 C25 C26 107.9(5) . .
C26 C25 C26 107.7(7) 7_575 .
C27 C25 C23 108.1(6) . .
C26 C25 C23 112.5(4) 7_575 .
C26 C25 C23 112.5(4) . .
C25 C26 H26A 109.5 . .
C25 C26 H26B 109.5 . .
H26A C26 H26B 109.5 . .
C25 C26 H26C 109.5 . .
H26A C26 H26C 109.5 . .
H26B C26 H26C 109.5 . .
C25 C27 H27A 109.5 . .
C25 C27 H27B 109.5 . .
H27A C27 H27B 109.5 . .
C25 C27 H27C 109.5 . .
H27A C27 H27C 109.5 . .
H27B C27 H27C 109.5 . .
C53 B C35 111.8(4) . .
C53 B C47 110.1(4) . .
C35 B C47 109.2(4) . .
C53 B C41 106.7(4) . .
C35 B C41 110.6(4) . .
C47 B C41 108.3(4) . .
C36 C35 C40 114.3(5) . .
C36 C35 B 121.1(5) . .
C40 C35 B 124.5(5) . .
C37 C36 C35 123.6(6) . .
C37 C36 H36 118.2 . .
C35 C36 H36 118.2 . .
C38 C37 C36 120.1(7) . .
C38 C37 H37 120.0 . .
C36 C37 H37 120.0 . .
C37 C38 C39 120.0(6) . .
C37 C38 H38 120.0 . .
C39 C38 H38 120.0 . .
C38 C39 C40 119.2(6) . .
C38 C39 H39 120.4 . .
C40 C39 H39 120.4 . .
C35 C40 C39 122.7(6) . .
C35 C40 H41 118.6 . .
C39 C40 H41 118.6 . .
C42 C41 C46 115.2(5) . .
C42 C41 B 124.6(5) . .
C46 C41 B 119.8(4) . .
C41 C42 C43 123.6(5) . .
C41 C42 H42 118.2 . .
C43 C42 H42 118.2 . .
C44 C43 C42 119.0(5) . .
C44 C43 H43 120.5 . .
C42 C43 H43 120.5 . .
C45 C44 C43 119.4(5) . .
C45 C44 H44 120.3 . .
C43 C44 H44 120.3 . .
C44 C45 C46 120.7(6) . .
C44 C45 H45 119.7 . .
C46 C45 H45 119.7 . .
C45 C46 C41 122.2(5) . .
C45 C46 H46 118.9 . .
C41 C46 H46 118.9 . .
C48 C47 C52 114.5(5) . .
C48 C47 B 123.0(5) . .
C52 C47 B 122.1(4) . .
C49 C48 C47 123.1(5) . .
C49 C48 H48 118.5 . .
C47 C48 H48 118.5 . .
C50 C49 C48 120.6(5) . .
C50 C49 H49 119.7 . .
C48 C49 H49 119.7 . .
C49 C50 C51 118.9(5) . .
C49 C50 H50 120.6 . .
C51 C50 H50 120.6 . .
C50 C51 C52 120.0(5) . .
C50 C51 H51 120.0 . .
C52 C51 H51 120.0 . .
C51 C52 C47 123.0(5) . .
C51 C52 H52 118.5 . .
C47 C52 H52 118.5 . .
C54 C53 C58 114.6(5) . .
C54 C53 B 123.8(5) . .
C58 C53 B 121.6(5) . .
C55 C54 C53 122.9(6) . .
C55 C54 H54 118.5 . .
C53 C54 H54 118.5 . .
C56 C55 C54 119.8(7) . .
C56 C55 H55 120.1 . .
C54 C55 H55 120.1 . .
C57 C56 C55 120.4(7) . .
C57 C56 H56 119.8 . .
C55 C56 H56 119.8 . .
C56 C57 C58 119.2(7) . .
C56 C57 H57 120.4 . .
C58 C57 H57 120.4 . .
C57 C58 C53 123.0(7) . .
C57 C58 H58 118.5 . .
C53 C58 H58 118.5 . .

loop_
_geom_bond_atom_site_label_1
_geom_bond_atom_site_label_2
_geom_bond_distance
_geom_bond_site_symmetry_2
O1 C59 1.53(3) .
O1 H1B 0.8200 .
C59 H59A 0.9600 .
C59 H59B 0.9600 .
C59 H59C 0.9600 .
Ni1 N1 2.031(4) .
Ni1 N2 2.045(4) .
Ni1 N3 2.072(4) .
Ni1 S2 2.3105(13) .
Ni1 S1 2.4888(13) .
S1 C1 1.786(7) .
S1 Ni1 2.4888(13) 7_575
S2 C20 1.776(6) .
S2 Ni1 2.3105(13) 7_575
N1 C12 1.499(6) .
N1 C11 1.503(6) .
N1 H1A 0.9300 .
N2 C14 1.485(6) .
N2 C15 1.495(6) .
N2 H2 0.9300 .
N3 C17 1.498(6) .
N3 C18 1.504(6) .
N3 H3A 0.9300 .
C1 C2 1.396(6) 7_575
C1 C2 1.396(6) .
C2 C3 1.397(7) .
C2 C11 1.495(6) .
C3 C4 1.401(6) .
C3 H3B 0.9500 .
C4 C3 1.401(6) 7_575
C4 C7 1.510(10) .
C7 C8 1.533(7) .
C7 C8 1.533(7) 7_575
C7 C9 1.538(10) .
C8 H8A 0.9800 .
C8 H8B 0.9800 .
C8 H8C 0.9800 .
C9 H9A 0.9800 .
C9 H9B 0.9800 .
C9 H9C 0.9800 .
C11 H11A 0.9900 .
C11 H11B 0.9900 .
C12 C13 1.507(7) .
C12 H12A 0.9900 .
C12 H12B 0.9900 .
C13 C14 1.502(7) .
C13 H13A 0.9900 .
C13 H13B 0.9900 .
C14 H14A 0.9900 .
C14 H14B 0.9900 .
C15 C16 1.533(7) .
C15 H15A 0.9900 .
C15 H15B 0.9900 .
C16 C17 1.512(7) .
C16 H16A 0.9900 .
C16 H16B 0.9900 .
C17 H17A 0.9900 .
C17 H17B 0.9900 .
C18 C19 1.515(6) .
C18 H18A 0.9900 .
C18 H18B 0.9900 .
C19 C24 1.394(6) .
C19 C20 1.402(5) .
C20 C19 1.402(5) 7_575
C23 C24 1.381(6) 7_575
C23 C24 1.381(6) .
C23 C25 1.541(9) .
C24 H24 0.9500 .
C25 C27 1.499(12) .
C25 C26 1.509(7) 7_575
C25 C26 1.509(7) .
C26 H26A 0.9800 .
C26 H26B 0.9800 .
C26 H26C 0.9800 .
C27 H27A 0.9800 .
C27 H27B 0.9800 .
C27 H27C 0.9800 .
B C53 1.641(8) .
B C35 1.641(7) .
B C47 1.648(8) .
B C41 1.652(8) .
C35 C36 1.403(8) .
C35 C40 1.403(7) .
C36 C37 1.385(8) .
C36 H36 0.9500 .
C37 C38 1.357(10) .
C37 H37 0.9500 .
C38 C39 1.385(10) .
C38 H38 0.9500 .
C39 C40 1.408(8) .
C39 H39 0.9500 .
C40 H41 0.9500 .
C41 C42 1.392(7) .
C41 C46 1.400(7) .
C42 C43 1.401(8) .
C42 H42 0.9500 .
C43 C44 1.386(8) .
C43 H43 0.9500 .
C44 C45 1.372(8) .
C44 H44 0.9500 .
C45 C46 1.397(7) .
C45 H45 0.9500 .
C46 H46 0.9500 .
C47 C48 1.406(7) .
C47 C52 1.408(7) .
C48 C49 1.396(7) .
C48 H48 0.9500 .
C49 C50 1.375(7) .
C49 H49 0.9500 .
C50 C51 1.390(7) .
C50 H50 0.9500 .
C51 C52 1.402(7) .
C51 H51 0.9500 .
C52 H52 0.9500 .
C53 C54 1.395(7) .
C53 C58 1.408(8) .
C54 C55 1.383(8) .
C54 H54 0.9500 .
C55 C56 1.373(9) .
C55 H55 0.9500 .
C56 C57 1.363(10) .
C56 H56 0.9500 .
C57 C58 1.391(9) .
C57 H57 0.9500 .
C58 H58 0.9500 .
